data_4330607
loop_
_publ_author_name
'James J. Henkelis'
'Sarah A. Barnett'
'Lindsay P. Harding'
'Michaele J. Hardie'

_publ_section_title
;
 Coordination Polymers Utilizing N-Oxide Functionalized Host Ligands
;
_journal_name_full 'Inorganic Chemistry'
_journal_page_first 10657
_journal_page_last 10674
_journal_paper_doi 10.1021/ic300940k
_journal_volume 51
_journal_year 2012
_chemical_formula_sum 'C114 H136 Cd Cl2 N16 O42'
_chemical_formula_weight 2585.69
_chemical_name_systematic
; 
bis(dimethylformamide)bis{2,7,12-trimethoxy-3,8,13
-tris(3-N-oxide-pyridyloxy)-10,15-dihydro
-5H-tribenzo[a,d,g]cyclononatriene}cadmium(II) perchlorate 
dimethylformamide clathrate
;
_space_group_IT_number 14
_symmetry_cell_setting monoclinic
_symmetry_space_group_name_Hall '-P 2yn'
_symmetry_space_group_name_H-M 'P 1 21/n 1'
_atom_sites_solution_hydrogens geom
_atom_sites_solution_primary direct
_atom_sites_solution_secondary difmap
_audit_creation_method SHELXL-97
_cell_angle_alpha 90.00
_cell_angle_beta 99.773(4)
_cell_angle_gamma 90.00
_cell_formula_units_Z 2
_cell_length_a 16.2283(13)
_cell_length_b 19.5779(17)
_cell_length_c 20.2184(15)
_cell_measurement_temperature 150(2)
_cell_volume 6330.5(9)
_computing_cell_refinement 'Bruker SMART'
_computing_data_collection 'Bruker SMART'
_computing_data_reduction 'Bruker SAINT'
_computing_molecular_graphics 'X-Seed (Barbour)'
_computing_structure_refinement 'SHELXL-97 (Sheldrick, 1997)'
_computing_structure_solution 'SHELXS-97 (Sheldrick, 1990)'
_diffrn_ambient_temperature 150(2)
_diffrn_measured_fraction_theta_full 0.993
_diffrn_measured_fraction_theta_max 0.993
_diffrn_measurement_device_type 'BRUKER X8 CCD area detector'
_diffrn_measurement_method '\w, \p- scans'
_diffrn_radiation_monochromator graphite
_diffrn_radiation_source 'rotating anode'
_diffrn_radiation_type MoK\a
_diffrn_radiation_wavelength 0.71073
_diffrn_reflns_av_R_equivalents 0.0426
_diffrn_reflns_av_sigmaI/netI 0.0413
_diffrn_reflns_limit_h_max 23
_diffrn_reflns_limit_h_min -17
_diffrn_reflns_limit_k_max 28
_diffrn_reflns_limit_k_min -26
_diffrn_reflns_limit_l_max 29
_diffrn_reflns_limit_l_min -29
_diffrn_reflns_number 72930
_diffrn_reflns_theta_full 31.21
_diffrn_reflns_theta_max 31.21
_diffrn_reflns_theta_min 1.82
_exptl_absorpt_coefficient_mu 0.304
_exptl_absorpt_correction_T_max 0.9645
_exptl_absorpt_correction_T_min 0.9418
_exptl_absorpt_correction_type multi-scan
_exptl_absorpt_process_details SADABS
_exptl_crystal_colour off-white
_exptl_crystal_density_diffrn 1.356
_exptl_crystal_description block
_exptl_crystal_F_000 2700
_exptl_crystal_size_max 0.20
_exptl_crystal_size_mid 0.12
_exptl_crystal_size_min 0.12
_refine_diff_density_max 0.910
_refine_diff_density_min -0.535
_refine_diff_density_rms 0.064
_refine_ls_extinction_method none
_refine_ls_goodness_of_fit_ref 1.020
_refine_ls_hydrogen_treatment noref
_refine_ls_matrix_type full
_refine_ls_number_parameters 803
_refine_ls_number_reflns 20393
_refine_ls_number_restraints 0
_refine_ls_restrained_S_all 1.020
_refine_ls_R_factor_all 0.0658
_refine_ls_R_factor_gt 0.0425
_refine_ls_shift/su_max 0.000
_refine_ls_shift/su_mean 0.000
_refine_ls_structure_factor_coef Fsqd
_refine_ls_weighting_details 'calc w=1/[\s^2^(Fo^2^)+(0.0617P)^2^+1.9157P] where P=(Fo^2^+2Fc^2^)/3'
_refine_ls_weighting_scheme calc
_refine_ls_wR_factor_gt 0.1100
_refine_ls_wR_factor_ref 0.1227
_reflns_number_gt 14902
_reflns_number_total 20393
_reflns_threshold_expression >2sigma(I)
_cod_data_source_file ic300940k_si_002_13.cif
_cod_data_source_block c:'complex10'
_cod_database_code 4330607

loop_
_symmetry_equiv_pos_as_xyz
'x, y, z'
'-x+1/2, y+1/2, -z+1/2'
'-x, -y, -z'
'x-1/2, -y-1/2, z-1/2'

loop_
_atom_site_label
_atom_site_type_symbol
_atom_site_fract_x
_atom_site_fract_y
_atom_site_fract_z
_atom_site_U_iso_or_equiv
_atom_site_adp_type
_atom_site_occupancy
_atom_site_symmetry_multiplicity
_atom_site_calc_flag
_atom_site_refinement_flags
_atom_site_disorder_assembly
_atom_site_disorder_group
Cd1 Cd 0.0000 0.5000 0.0000 0.02381(5) Uani 1 2 d S . .
Cl1 Cl 0.10607(3) 0.77707(3) 0.62921(3) 0.04882(13) Uani 1 1 d . A 1
O1 O -0.11313(7) 0.61615(7) 0.30153(6) 0.0311(3) Uani 1 1 d . . .
N1 N -0.04220(9) 0.62318(7) 0.08343(7) 0.0264(3) Uani 1 1 d . . .
C1 C -0.11686(10) 0.46682(8) 0.49954(8) 0.0257(3) Uani 1 1 d . . .
H1A H -0.0954 0.4310 0.4723 0.031 Uiso 1 1 calc R . .
H1B H -0.0857 0.4631 0.5459 0.031 Uiso 1 1 calc R . .
O2 O -0.04873(9) 0.72237(7) 0.37890(7) 0.0371(3) Uani 1 1 d . . .
N2 N -0.31452(9) 0.98299(7) 0.57421(7) 0.0287(3) Uani 1 1 d . . .
C2 C -0.09928(9) 0.53706(8) 0.47113(8) 0.0239(3) Uani 1 1 d . . .
O3 O -0.24696(8) 0.78689(6) 0.61826(6) 0.0330(3) Uani 1 1 d . . .
N3 N -0.67309(9) 0.24523(8) 0.53049(7) 0.0275(3) Uani 1 1 d . . .
C3 C -0.11007(10) 0.54487(9) 0.40046(8) 0.0266(3) Uani 1 1 d . . .
H3 H -0.1282 0.5071 0.3721 0.032 Uiso 1 1 calc R . .
O4 O -0.35974(8) 0.70789(7) 0.66398(7) 0.0380(3) Uani 1 1 d . . .
N4 N 0.27820(12) 0.23789(9) 0.12682(9) 0.0434(4) Uani 1 1 d . . .
C4 C -0.09439(10) 0.60726(9) 0.37235(8) 0.0270(3) Uani 1 1 d . . .
O5 O -0.46381(7) 0.40410(6) 0.49328(6) 0.0300(2) Uani 1 1 d . . .
N5 N -0.05074(12) 0.05980(9) 0.21142(10) 0.0465(4) Uani 1 1 d . . .
C5 C -0.06452(10) 0.66364(9) 0.41219(8) 0.0271(3) Uani 1 1 d . . .
O6 O -0.38901(8) 0.37648(7) 0.38305(6) 0.0368(3) Uani 1 1 d . . .
N6 N 0.08339(16) 0.00830(11) 0.44047(12) 0.0623(6) Uani 1 1 d . . .
C6 C -0.05340(10) 0.65619(9) 0.48203(8) 0.0264(3) Uani 1 1 d . . .
H6 H -0.0330 0.6937 0.5100 0.032 Uiso 1 1 calc R . .
O7 O 0.01803(8) 0.58275(8) 0.29023(6) 0.0375(3) Uani 1 1 d . . .
N7 N 0.22841(13) 0.59623(12) 0.81057(10) 0.0595(5) Uani 1 1 d . . .
C7 C -0.07200(9) 0.59377(8) 0.51180(8) 0.0243(3) Uani 1 1 d . . .
O8 O 0.01313(8) 0.60998(6) 0.04235(6) 0.0291(2) Uani 1 1 d . . .
C8 C -0.06389(10) 0.59269(9) 0.58837(8) 0.0261(3) Uani 1 1 d . . .
H8A H -0.0169 0.6223 0.6085 0.031 Uiso 1 1 calc R . .
H8B H -0.0518 0.5456 0.6051 0.031 Uiso 1 1 calc R . .
O9 O -0.18065(11) 0.81118(8) 0.72338(7) 0.0513(4) Uani 1 1 d . . .
C9 C -0.14506(10) 0.61794(8) 0.60932(7) 0.0237(3) Uani 1 1 d . . .
O10 O -0.35589(8) 0.99866(6) 0.51281(6) 0.0314(3) Uani 1 1 d . . .
C10 C -0.15791(10) 0.68914(9) 0.61004(8) 0.0264(3) Uani 1 1 d . . .
H10 H -0.1162 0.7190 0.5989 0.032 Uiso 1 1 calc R . .
O11 O -0.43446(8) 0.29025(7) 0.49204(9) 0.0446(3) Uani 1 1 d . . .
C11 C -0.23036(11) 0.71603(9) 0.62677(8) 0.0274(3) Uani 1 1 d . . .
O12 O -0.69710(8) 0.18164(7) 0.53578(6) 0.0359(3) Uani 1 1 d . . .
C12 C -0.29229(10) 0.67430(9) 0.64620(8) 0.0282(3) Uani 1 1 d . . .
O13 O 0.00573(8) 0.46396(6) 0.10730(6) 0.0342(3) Uani 1 1 d . . .
C13 C -0.28087(10) 0.60348(9) 0.64514(8) 0.0267(3) Uani 1 1 d . . .
H13 H -0.3223 0.5742 0.6577 0.032 Uiso 1 1 calc R . .
O14 O 0.16720(12) 0.31195(8) 0.11116(9) 0.0616(5) Uani 1 1 d . . .
C14 C -0.20834(10) 0.57467(8) 0.62567(7) 0.0240(3) Uani 1 1 d . . .
O15 O 0.06759(10) 0.01207(9) 0.18298(8) 0.0513(4) Uani 1 1 d . . .
C15 C -0.20287(11) 0.49662(8) 0.62309(8) 0.0267(3) Uani 1 1 d . . .
H15A H -0.2273 0.4771 0.6606 0.032 Uiso 1 1 calc R . .
H15B H -0.1433 0.4830 0.6295 0.032 Uiso 1 1 calc R . .
O16 O 0.01624(19) -0.05737(12) 0.35340(12) 0.1023(8) Uani 1 1 d . . .
C16 C -0.24852(10) 0.46651(8) 0.55652(8) 0.0248(3) Uani 1 1 d . . .
O17 O 0.12699(15) 0.54327(14) 0.73596(12) 0.0985(8) Uani 1 1 d . . .
C17 C -0.33381(10) 0.44899(8) 0.55179(8) 0.0272(3) Uani 1 1 d . . .
H17 H -0.3612 0.4573 0.5890 0.033 Uiso 1 1 calc R . .
N18 N 0.00118(10) 0.37359(8) 0.17689(7) 0.0346(3) Uani 1 1 d . . .
C18 C -0.37839(10) 0.41986(8) 0.49395(9) 0.0274(3) Uani 1 1 d . . .
C19 C -0.34052(10) 0.40661(9) 0.43775(8) 0.0282(3) Uani 1 1 d . . .
C20 C -0.25600(10) 0.42363(9) 0.44211(8) 0.0271(3) Uani 1 1 d . . .
H20 H -0.2292 0.4150 0.4047 0.033 Uiso 1 1 calc R . .
C21 C -0.20918(10) 0.45329(8) 0.50042(8) 0.0247(3) Uani 1 1 d . . .
C22 C -0.05048(10) 0.60384(9) 0.26609(8) 0.0270(3) Uani 1 1 d . . .
C23 C -0.07817(10) 0.62117(8) 0.19315(8) 0.0262(3) Uani 1 1 d . . .
C24 C -0.15688(11) 0.64855(10) 0.16723(9) 0.0341(4) Uani 1 1 d . . .
H24 H -0.1967 0.6567 0.1958 0.041 Uiso 1 1 calc R . .
C25 C -0.17584(12) 0.66375(11) 0.09863(9) 0.0379(4) Uani 1 1 d . . .
H25 H -0.2285 0.6831 0.0805 0.045 Uiso 1 1 calc R . .
C26 C -0.11771(11) 0.65063(9) 0.05718(9) 0.0315(4) Uani 1 1 d . . .
H26 H -0.1306 0.6608 0.0106 0.038 Uiso 1 1 calc R . .
C27 C -0.02131(10) 0.60882(8) 0.15000(8) 0.0263(3) Uani 1 1 d . . .
H27 H 0.0322 0.5903 0.1671 0.032 Uiso 1 1 calc R . .
C28 C -0.02135(14) 0.78093(10) 0.41957(11) 0.0447(5) Uani 1 1 d . . .
H28A H -0.0656 0.7951 0.4441 0.067 Uiso 1 1 calc R . .
H28B H -0.0088 0.8184 0.3908 0.067 Uiso 1 1 calc R . .
H28C H 0.0290 0.7692 0.4516 0.067 Uiso 1 1 calc R . .
C29 C -0.21980(11) 0.82938(9) 0.67006(8) 0.0297(3) Uani 1 1 d . . .
C30 C -0.24574(11) 0.90159(9) 0.65230(8) 0.0288(3) Uani 1 1 d . . .
C31 C -0.22139(12) 0.95337(10) 0.69942(9) 0.0377(4) Uani 1 1 d . . .
H31 H -0.1890 0.9433 0.7420 0.045 Uiso 1 1 calc R . .
C32 C -0.24597(14) 1.01992(11) 0.68210(11) 0.0435(5) Uani 1 1 d . . .
H32 H -0.2304 1.0559 0.7132 0.052 Uiso 1 1 calc R . .
C33 C -0.29290(12) 1.03423(10) 0.61989(10) 0.0378(4) Uani 1 1 d . . .
H33 H -0.3102 1.0798 0.6089 0.045 Uiso 1 1 calc R . .
C34 C -0.29235(10) 0.91723(8) 0.58932(8) 0.0265(3) Uani 1 1 d . . .
H34 H -0.3084 0.8820 0.5574 0.032 Uiso 1 1 calc R . .
C35 C -0.42219(13) 0.66642(13) 0.68746(13) 0.0527(6) Uani 1 1 d . . .
H35A H -0.4456 0.6340 0.6523 0.079 Uiso 1 1 calc R . .
H35B H -0.4669 0.6958 0.6985 0.079 Uiso 1 1 calc R . .
H35C H -0.3966 0.6412 0.7276 0.079 Uiso 1 1 calc R . .
C36 C -0.48241(10) 0.33639(9) 0.49711(8) 0.0285(3) Uani 1 1 d . . .
C37 C -0.57001(10) 0.32662(9) 0.51052(8) 0.0251(3) Uani 1 1 d . . .
C38 C -0.62110(11) 0.38088(9) 0.52367(9) 0.0301(3) Uani 1 1 d . . .
H38 H -0.6033 0.4269 0.5214 0.036 Uiso 1 1 calc R . .
C39 C -0.69919(11) 0.36507(10) 0.54022(9) 0.0329(4) Uani 1 1 d . . .
H39 H -0.7354 0.4008 0.5492 0.039 Uiso 1 1 calc R . .
C40 C -0.72393(11) 0.29775(10) 0.54352(9) 0.0319(4) Uani 1 1 d . . .
H40 H -0.7770 0.2877 0.5550 0.038 Uiso 1 1 calc R . .
C41 C -0.59694(10) 0.25935(9) 0.51316(8) 0.0261(3) Uani 1 1 d . . .
H41 H -0.5623 0.2231 0.5029 0.031 Uiso 1 1 calc R . .
C42 C -0.34562(13) 0.34894(12) 0.33246(10) 0.0452(5) Uani 1 1 d . . .
H42A H -0.3228 0.3864 0.3090 0.068 Uiso 1 1 calc R . .
H42B H -0.3847 0.3222 0.3002 0.068 Uiso 1 1 calc R . .
H42C H -0.2999 0.3194 0.3537 0.068 Uiso 1 1 calc R . .
C43 C -0.02141(12) 0.40655(9) 0.11930(8) 0.0328(4) Uani 1 1 d . . .
H43 H -0.0605 0.3851 0.0853 0.039 Uiso 1 1 calc R . .
C44 C 0.06066(15) 0.40288(13) 0.23127(10) 0.0501(5) Uani 1 1 d . . .
H44A H 0.0787 0.4477 0.2177 0.075 Uiso 1 1 calc R . .
H44B H 0.1093 0.3727 0.2418 0.075 Uiso 1 1 calc R . .
H44C H 0.0341 0.4080 0.2711 0.075 Uiso 1 1 calc R . .
C45 C -0.02754(18) 0.30370(12) 0.18670(12) 0.0551(6) Uani 1 1 d . . .
H45A H -0.0759 0.2932 0.1521 0.083 Uiso 1 1 calc R . .
H45B H -0.0436 0.2999 0.2311 0.083 Uiso 1 1 calc R . .
H45C H 0.0177 0.2714 0.1834 0.083 Uiso 1 1 calc R . .
C46 C 0.22024(17) 0.27715(11) 0.14782(12) 0.0539(6) Uani 1 1 d . . .
H46 H 0.2197 0.2785 0.1947 0.065 Uiso 1 1 calc R . .
C47 C 0.27976(16) 0.23237(14) 0.05496(12) 0.0568(6) Uani 1 1 d . . .
H47A H 0.2225 0.2274 0.0305 0.085 Uiso 1 1 calc R . .
H47B H 0.3129 0.1924 0.0466 0.085 Uiso 1 1 calc R . .
H47C H 0.3050 0.2736 0.0396 0.085 Uiso 1 1 calc R . .
C48 C 0.33913(17) 0.19807(14) 0.17295(14) 0.0619(6) Uani 1 1 d . . .
H48A H 0.3317 0.2071 0.2192 0.093 Uiso 1 1 calc R . .
H48B H 0.3958 0.2111 0.1674 0.093 Uiso 1 1 calc R . .
H48C H 0.3307 0.1493 0.1631 0.093 Uiso 1 1 calc R . .
C49 C -0.00142(15) 0.00731(11) 0.19997(12) 0.0471(5) Uani 1 1 d . . .
H49 H -0.0218 -0.0375 0.2055 0.057 Uiso 1 1 calc R . .
C50 C -0.02394(17) 0.13006(12) 0.20552(13) 0.0543(6) Uani 1 1 d . . .
H50A H -0.0142 0.1515 0.2500 0.082 Uiso 1 1 calc R . .
H50B H -0.0675 0.1553 0.1758 0.082 Uiso 1 1 calc R . .
H50C H 0.0279 0.1307 0.1868 0.082 Uiso 1 1 calc R . .
C51 C -0.13247(18) 0.04865(15) 0.23102(18) 0.0742(8) Uani 1 1 d . . .
H51A H -0.1408 -0.0003 0.2375 0.111 Uiso 1 1 calc R . .
H51B H -0.1765 0.0658 0.1957 0.111 Uiso 1 1 calc R . .
H51C H -0.1349 0.0730 0.2730 0.111 Uiso 1 1 calc R . .
C52 C 0.0326(2) -0.00212(16) 0.38149(18) 0.0772(9) Uani 1 1 d . . .
H52 H 0.0069 0.0371 0.3593 0.093 Uiso 1 1 calc R . .
C53 C 0.1263(2) -0.04851(17) 0.47777(17) 0.0782(9) Uani 1 1 d . . .
H53A H 0.1001 -0.0583 0.5169 0.117 Uiso 1 1 calc R . .
H53B H 0.1852 -0.0366 0.4927 0.117 Uiso 1 1 calc R . .
H53C H 0.1227 -0.0889 0.4488 0.117 Uiso 1 1 calc R . .
C54 C 0.0918(2) 0.07603(16) 0.47134(16) 0.0722(8) Uani 1 1 d . . .
H54A H 0.0600 0.1093 0.4409 0.108 Uiso 1 1 calc R . .
H54B H 0.1509 0.0892 0.4801 0.108 Uiso 1 1 calc R . .
H54C H 0.0702 0.0750 0.5137 0.108 Uiso 1 1 calc R . .
C55 C 0.17218(16) 0.59175(16) 0.75291(13) 0.0619(7) Uani 1 1 d . . .
H55 H 0.1678 0.6298 0.7233 0.074 Uiso 1 1 calc R . .
C56 C 0.2800(2) 0.6562(2) 0.82504(17) 0.1051(15) Uani 1 1 d . . .
H56A H 0.3382 0.6446 0.8228 0.158 Uiso 1 1 calc R . .
H56B H 0.2762 0.6728 0.8701 0.158 Uiso 1 1 calc R . .
H56C H 0.2606 0.6919 0.7920 0.158 Uiso 1 1 calc R . .
C57 C 0.2384(3) 0.5414(2) 0.85870(18) 0.1010(12) Uani 1 1 d . . .
H57A H 0.2059 0.5018 0.8396 0.152 Uiso 1 1 calc R . .
H57B H 0.2185 0.5562 0.8995 0.152 Uiso 1 1 calc R . .
H57C H 0.2977 0.5289 0.8697 0.152 Uiso 1 1 calc R . .
O18A O 0.02216(12) 0.76836(14) 0.63648(13) 0.0977(8) Uani 1 1 d . A 1
O19A O 0.11739(18) 0.84241(19) 0.6034(2) 0.1696(19) Uani 1 1 d . A 1
O20A O 0.16056(14) 0.77541(13) 0.69300(10) 0.0844(6) Uani 1 1 d . A 1
O21A O 0.13265(17) 0.7283(2) 0.58721(15) 0.1453(15) Uani 1 1 d . A 1

loop_
_atom_site_aniso_label
_atom_site_aniso_U_11
_atom_site_aniso_U_22
_atom_site_aniso_U_33
_atom_site_aniso_U_23
_atom_site_aniso_U_13
_atom_site_aniso_U_12
Cd1 0.03210(9) 0.02311(8) 0.01671(7) 0.00038(6) 0.00555(5) 0.00235(6)
Cl1 0.0386(3) 0.0666(3) 0.0436(3) -0.0005(2) 0.0134(2) -0.0098(2)
O1 0.0294(6) 0.0435(7) 0.0222(5) 0.0023(5) 0.0094(4) 0.0058(5)
N1 0.0317(7) 0.0243(6) 0.0257(6) -0.0025(5) 0.0116(5) -0.0005(5)
C1 0.0205(7) 0.0284(8) 0.0287(8) -0.0010(6) 0.0056(6) 0.0030(6)
O2 0.0464(8) 0.0326(7) 0.0345(7) 0.0051(5) 0.0131(6) -0.0011(6)
N2 0.0290(7) 0.0297(7) 0.0282(7) -0.0014(5) 0.0073(5) -0.0029(5)
C2 0.0166(7) 0.0300(8) 0.0261(7) 0.0004(6) 0.0063(5) 0.0028(6)
O3 0.0419(7) 0.0286(6) 0.0262(6) -0.0032(5) -0.0010(5) 0.0054(5)
N3 0.0254(7) 0.0344(7) 0.0227(6) 0.0001(5) 0.0040(5) -0.0034(6)
C3 0.0209(7) 0.0338(8) 0.0261(7) -0.0043(6) 0.0072(6) 0.0006(6)
O4 0.0298(6) 0.0411(7) 0.0445(7) -0.0075(6) 0.0102(5) 0.0057(5)
N4 0.0538(11) 0.0355(9) 0.0419(9) 0.0005(7) 0.0108(8) 0.0020(8)
C4 0.0232(7) 0.0376(9) 0.0214(7) 0.0006(6) 0.0072(6) 0.0044(6)
O5 0.0239(6) 0.0278(6) 0.0395(7) 0.0009(5) 0.0093(5) -0.0016(5)
N5 0.0464(10) 0.0414(9) 0.0536(11) -0.0082(8) 0.0140(8) -0.0062(8)
C5 0.0251(8) 0.0293(8) 0.0285(8) 0.0023(6) 0.0093(6) 0.0034(6)
O6 0.0283(6) 0.0517(8) 0.0310(6) -0.0064(6) 0.0068(5) -0.0082(6)
N6 0.0702(15) 0.0623(14) 0.0584(13) 0.0107(10) 0.0224(11) -0.0071(11)
C6 0.0239(7) 0.0285(8) 0.0274(8) -0.0025(6) 0.0067(6) 0.0007(6)
O7 0.0282(6) 0.0572(9) 0.0277(6) -0.0015(6) 0.0061(5) 0.0069(6)
N7 0.0562(12) 0.0808(15) 0.0438(11) -0.0214(10) 0.0148(9) -0.0098(11)
C7 0.0174(7) 0.0321(8) 0.0238(7) 0.0000(6) 0.0048(5) 0.0032(6)
O8 0.0352(6) 0.0270(6) 0.0290(6) -0.0026(5) 0.0171(5) 0.0012(5)
C8 0.0231(7) 0.0326(8) 0.0220(7) -0.0004(6) 0.0026(5) 0.0003(6)
O9 0.0720(11) 0.0420(8) 0.0322(7) -0.0010(6) -0.0131(7) 0.0013(7)
C9 0.0222(7) 0.0310(8) 0.0170(6) -0.0003(6) 0.0008(5) 0.0007(6)
O10 0.0330(6) 0.0342(6) 0.0273(6) 0.0045(5) 0.0060(5) 0.0000(5)
C10 0.0271(8) 0.0311(8) 0.0205(7) 0.0004(6) 0.0025(6) -0.0015(6)
O11 0.0309(7) 0.0307(7) 0.0767(10) 0.0022(7) 0.0216(7) 0.0036(5)
C11 0.0313(8) 0.0292(8) 0.0204(7) -0.0019(6) 0.0002(6) 0.0028(6)
O12 0.0395(7) 0.0343(7) 0.0359(7) -0.0020(5) 0.0119(5) -0.0115(5)
C12 0.0252(8) 0.0370(9) 0.0214(7) -0.0045(6) 0.0007(6) 0.0043(6)
O13 0.0484(8) 0.0343(7) 0.0200(5) 0.0027(5) 0.0064(5) -0.0045(6)
C13 0.0242(7) 0.0339(8) 0.0221(7) -0.0006(6) 0.0039(6) -0.0013(6)
O14 0.0849(13) 0.0367(8) 0.0628(11) 0.0063(8) 0.0112(9) 0.0196(8)
C14 0.0237(7) 0.0294(8) 0.0178(6) 0.0009(6) 0.0010(5) 0.0020(6)
O15 0.0479(9) 0.0614(10) 0.0475(9) -0.0131(7) 0.0159(7) -0.0074(7)
C15 0.0288(8) 0.0282(8) 0.0232(7) 0.0034(6) 0.0045(6) 0.0003(6)
O16 0.156(2) 0.0672(14) 0.0777(15) 0.0105(12) 0.0020(15) -0.0361(15)
C16 0.0258(7) 0.0224(7) 0.0268(7) 0.0024(6) 0.0059(6) 0.0009(6)
O17 0.0928(17) 0.121(2) 0.0837(15) -0.0594(15) 0.0205(12) -0.0318(15)
C17 0.0278(8) 0.0255(8) 0.0304(8) 0.0018(6) 0.0112(6) 0.0007(6)
N18 0.0451(9) 0.0353(8) 0.0233(7) 0.0056(6) 0.0058(6) -0.0018(7)
C18 0.0225(7) 0.0262(8) 0.0348(8) 0.0018(6) 0.0087(6) -0.0016(6)
C19 0.0263(8) 0.0295(8) 0.0290(8) 0.0017(6) 0.0053(6) -0.0026(6)
C20 0.0254(8) 0.0299(8) 0.0271(8) 0.0010(6) 0.0075(6) -0.0007(6)
C21 0.0226(7) 0.0240(7) 0.0281(7) 0.0024(6) 0.0061(6) 0.0016(6)
C22 0.0285(8) 0.0301(8) 0.0234(7) -0.0048(6) 0.0070(6) -0.0005(6)
C23 0.0286(8) 0.0280(8) 0.0232(7) -0.0024(6) 0.0077(6) 0.0013(6)
C24 0.0334(9) 0.0415(10) 0.0295(8) 0.0013(7) 0.0111(7) 0.0090(8)
C25 0.0345(10) 0.0487(11) 0.0313(9) 0.0036(8) 0.0082(7) 0.0147(8)
C26 0.0362(9) 0.0334(9) 0.0252(8) 0.0036(7) 0.0067(6) 0.0047(7)
C27 0.0271(8) 0.0280(8) 0.0246(7) -0.0033(6) 0.0067(6) 0.0009(6)
C28 0.0510(12) 0.0315(10) 0.0508(12) 0.0043(9) 0.0058(9) -0.0044(9)
C29 0.0294(8) 0.0335(9) 0.0261(8) -0.0031(6) 0.0046(6) -0.0024(7)
C30 0.0277(8) 0.0316(8) 0.0275(8) -0.0040(6) 0.0064(6) -0.0019(6)
C31 0.0403(10) 0.0410(10) 0.0299(9) -0.0104(8) 0.0007(7) -0.0013(8)
C32 0.0505(12) 0.0348(9) 0.0425(11) -0.0158(8) 0.0007(9) -0.0043(9)
C33 0.0427(11) 0.0284(9) 0.0420(10) -0.0068(8) 0.0063(8) -0.0026(8)
C34 0.0265(8) 0.0278(8) 0.0259(7) -0.0039(6) 0.0067(6) -0.0039(6)
C35 0.0305(10) 0.0572(14) 0.0748(16) -0.0083(12) 0.0214(10) 0.0010(9)
C36 0.0254(8) 0.0289(8) 0.0324(8) 0.0025(6) 0.0087(6) -0.0001(6)
C37 0.0210(7) 0.0310(8) 0.0237(7) 0.0006(6) 0.0048(5) 0.0008(6)
C38 0.0283(8) 0.0295(8) 0.0323(8) 0.0013(7) 0.0048(6) 0.0040(6)
C39 0.0267(8) 0.0382(9) 0.0343(9) 0.0005(7) 0.0066(7) 0.0079(7)
C40 0.0225(8) 0.0442(10) 0.0300(8) 0.0008(7) 0.0071(6) 0.0012(7)
C41 0.0248(8) 0.0312(8) 0.0234(7) -0.0005(6) 0.0071(6) 0.0013(6)
C42 0.0369(10) 0.0618(13) 0.0376(10) -0.0152(9) 0.0084(8) -0.0075(9)
C43 0.0442(10) 0.0346(9) 0.0193(7) -0.0003(6) 0.0043(7) -0.0041(8)
C44 0.0597(14) 0.0615(14) 0.0250(9) 0.0087(9) -0.0048(8) -0.0103(11)
C45 0.0809(18) 0.0419(12) 0.0440(12) 0.0105(10) 0.0151(11) -0.0079(11)
C46 0.0815(18) 0.0349(11) 0.0483(12) 0.0067(9) 0.0197(12) 0.0114(11)
C47 0.0534(14) 0.0659(16) 0.0517(13) -0.0113(12) 0.0103(11) -0.0008(12)
C48 0.0619(16) 0.0589(15) 0.0654(16) 0.0106(12) 0.0120(12) 0.0133(12)
C49 0.0500(13) 0.0423(12) 0.0508(12) -0.0122(9) 0.0131(10) -0.0085(9)
C50 0.0630(15) 0.0427(12) 0.0565(14) 0.0004(10) 0.0075(11) -0.0034(11)
C51 0.0577(16) 0.0632(17) 0.110(2) -0.0204(17) 0.0382(16) -0.0115(13)
C52 0.101(3) 0.0616(18) 0.0684(19) 0.0156(15) 0.0129(17) -0.0199(16)
C53 0.079(2) 0.075(2) 0.084(2) 0.0226(17) 0.0241(16) -0.0052(16)
C54 0.0729(19) 0.077(2) 0.0728(18) -0.0070(15) 0.0315(15) -0.0062(15)
C55 0.0552(15) 0.0823(19) 0.0514(14) -0.0233(13) 0.0182(11) -0.0053(13)
C56 0.103(3) 0.149(3) 0.077(2) -0.066(2) 0.0542(19) -0.073(3)
C57 0.120(3) 0.114(3) 0.072(2) 0.007(2) 0.023(2) 0.038(3)
O18A 0.0466(11) 0.143(2) 0.1108(18) -0.0436(16) 0.0334(11) -0.0400(13)
O19A 0.089(2) 0.164(3) 0.258(4) 0.150(3) 0.035(2) 0.0092(19)
O20A 0.0712(13) 0.1137(18) 0.0619(12) -0.0082(12) -0.0066(10) -0.0140(12)
O21A 0.0868(18) 0.229(4) 0.116(2) -0.109(2) 0.0055(16) 0.027(2)

loop_
_atom_type_symbol
_atom_type_description
_atom_type_scat_dispersion_real
_atom_type_scat_dispersion_imag
_atom_type_scat_source
C C 0.0033 0.0016 'International Tables Vol C Tables 4.2.6.8 and 6.1.1.4'
H H 0.0000 0.0000 'International Tables Vol C Tables 4.2.6.8 and 6.1.1.4'
N N 0.0061 0.0033 'International Tables Vol C Tables 4.2.6.8 and 6.1.1.4'
O O 0.0106 0.0060 'International Tables Vol C Tables 4.2.6.8 and 6.1.1.4'
Cl Cl 0.1484 0.1585 'International Tables Vol C Tables 4.2.6.8 and 6.1.1.4'
Cd Cd -0.8075 1.2024 'International Tables Vol C Tables 4.2.6.8 and 6.1.1.4'

loop_
_geom_angle_atom_site_label_1
_geom_angle_atom_site_label_2
_geom_angle_atom_site_label_3
_geom_angle
_geom_angle_site_symmetry_1
_geom_angle_site_symmetry_3
O13 Cd1 O13 180.0 3_565 .
O13 Cd1 O10 91.14(5) 3_565 2_445
O13 Cd1 O10 88.86(5) . 2_445
O13 Cd1 O10 88.86(5) 3_565 4_675
O13 Cd1 O10 91.14(5) . 4_675
O10 Cd1 O10 180.0 2_445 4_675
O13 Cd1 O8 92.91(4) 3_565 .
O13 Cd1 O8 87.09(4) . .
O10 Cd1 O8 94.59(4) 2_445 .
O10 Cd1 O8 85.41(4) 4_675 .
O13 Cd1 O8 87.09(4) 3_565 3_565
O13 Cd1 O8 92.91(4) . 3_565
O10 Cd1 O8 85.41(4) 2_445 3_565
O10 Cd1 O8 94.59(4) 4_675 3_565
O8 Cd1 O8 180.00(6) . 3_565
O21A Cl1 O18A 112.75(17) . .
O21A Cl1 O19A 108.8(3) . .
O18A Cl1 O19A 109.85(18) . .
O21A Cl1 O20A 108.96(17) . .
O18A Cl1 O20A 111.32(15) . .
O19A Cl1 O20A 104.8(2) . .
C22 O1 C4 117.18(12) . .
O8 N1 C27 119.33(14) . .
O8 N1 C26 119.05(14) . .
C27 N1 C26 121.62(14) . .
C21 C1 C2 113.90(13) . .
C5 O2 C28 116.83(14) . .
O10 N2 C34 119.77(14) . .
O10 N2 C33 119.16(15) . .
C34 N2 C33 121.03(16) . .
C7 C2 C3 118.45(15) . .
C7 C2 C1 123.23(14) . .
C3 C2 C1 118.32(14) . .
C29 O3 C11 118.55(13) . .
O12 N3 C41 120.36(14) . .
O12 N3 C40 119.88(14) . .
C41 N3 C40 119.76(15) . .
C4 C3 C2 120.49(15) . .
C12 O4 C35 116.87(15) . .
C46 N4 C47 119.3(2) . .
C46 N4 C48 122.6(2) . .
C47 N4 C48 118.0(2) . .
C3 C4 C5 121.75(14) . .
C3 C4 O1 119.78(15) . .
C5 C4 O1 118.38(15) . .
C36 O5 C18 115.84(13) . .
C49 N5 C50 120.87(19) . .
C49 N5 C51 121.7(2) . .
C50 N5 C51 117.5(2) . .
O2 C5 C6 125.20(15) . .
O2 C5 C4 116.77(14) . .
C6 C5 C4 118.02(15) . .
C19 O6 C42 116.67(14) . .
C52 N6 C53 120.8(3) . .
C52 N6 C54 121.0(3) . .
C53 N6 C54 118.1(3) . .
C5 C6 C7 121.18(15) . .
C55 N7 C57 121.0(3) . .
C55 N7 C56 120.7(3) . .
C57 N7 C56 118.3(3) . .
C2 C7 C6 120.04(14) . .
C2 C7 C8 122.97(14) . .
C6 C7 C8 116.95(14) . .
N1 O8 Cd1 112.18(9) . .
C7 C8 C9 110.15(12) . .
C10 C9 C14 118.40(14) . .
C10 C9 C8 117.21(14) . .
C14 C9 C8 124.35(14) . .
N2 O10 Cd1 116.38(9) . 2_455
C11 C10 C9 120.84(15) . .
C10 C11 C12 121.79(16) . .
C10 C11 O3 119.67(15) . .
C12 C11 O3 118.27(15) . .
O4 C12 C13 126.22(16) . .
O4 C12 C11 115.75(16) . .
C13 C12 C11 118.03(15) . .
C43 O13 Cd1 120.56(11) . .
C12 C13 C14 121.07(15) . .
C9 C14 C13 119.76(15) . .
C9 C14 C15 122.77(14) . .
C13 C14 C15 117.47(14) . .
C14 C15 C16 112.94(13) . .
C17 C16 C21 118.08(14) . .
C17 C16 C15 118.21(14) . .
C21 C16 C15 123.68(14) . .
C18 C17 C16 121.39(15) . .
C43 N18 C44 121.42(16) . .
C43 N18 C45 121.61(17) . .
C44 N18 C45 116.79(16) . .
C17 C18 C19 121.33(15) . .
C17 C18 O5 117.77(14) . .
C19 C18 O5 120.89(15) . .
O6 C19 C20 124.97(15) . .
O6 C19 C18 117.39(15) . .
C20 C19 C18 117.63(15) . .
C19 C20 C21 122.15(15) . .
C20 C21 C16 119.42(14) . .
C20 C21 C1 116.83(14) . .
C16 C21 C1 123.71(14) . .
O7 C22 O1 124.48(15) . .
O7 C22 C23 125.01(15) . .
O1 C22 C23 110.51(14) . .
C27 C23 C24 119.34(15) . .
C27 C23 C22 117.04(14) . .
C24 C23 C22 123.62(14) . .
C25 C24 C23 118.97(16) . .
C26 C25 C24 120.06(17) . .
N1 C26 C25 119.80(16) . .
N1 C27 C23 120.19(15) . .
O9 C29 O3 124.24(17) . .
O9 C29 C30 125.08(16) . .
O3 C29 C30 110.68(14) . .
C34 C30 C31 120.45(17) . .
C34 C30 C29 120.64(15) . .
C31 C30 C29 118.90(16) . .
C32 C31 C30 118.10(18) . .
C33 C32 C31 120.59(18) . .
N2 C33 C32 120.24(18) . .
N2 C34 C30 119.58(15) . .
O11 C36 O5 124.74(15) . .
O11 C36 C37 124.23(16) . .
O5 C36 C37 111.01(14) . .
C41 C37 C38 120.72(15) . .
C41 C37 C36 116.09(14) . .
C38 C37 C36 123.09(15) . .
C39 C38 C37 117.84(16) . .
C40 C39 C38 120.31(16) . .
N3 C40 C39 121.08(15) . .
N3 C41 C37 120.27(15) . .
O13 C43 N18 123.73(17) . .
O14 C46 N4 125.4(2) . .
O15 C49 N5 125.9(2) . .
O16 C52 N6 126.5(3) . .
O17 C55 N7 125.5(3) . .

loop_
_geom_bond_atom_site_label_1
_geom_bond_atom_site_label_2
_geom_bond_distance
_geom_bond_site_symmetry_2
Cd1 O13 2.2681(11) 3_565
Cd1 O13 2.2681(11) .
Cd1 O10 2.3089(13) 2_445
Cd1 O10 2.3089(13) 4_675
Cd1 O8 2.3136(12) .
Cd1 O8 2.3137(12) 3_565
Cl1 O21A 1.393(2) .
Cl1 O18A 1.4046(19) .
Cl1 O19A 1.406(3) .
Cl1 O20A 1.435(2) .
O1 C22 1.3611(19) .
O1 C4 1.4230(19) .
N1 O8 1.3476(16) .
N1 C27 1.361(2) .
N1 C26 1.361(2) .
C1 C21 1.524(2) .
C1 C2 1.536(2) .
O2 C5 1.378(2) .
O2 C28 1.437(2) .
N2 O10 1.3427(19) .
N2 C34 1.358(2) .
N2 C33 1.368(2) .
C2 C7 1.407(2) .
C2 C3 1.418(2) .
O3 C29 1.352(2) .
O3 C11 1.418(2) .
N3 O12 1.3141(19) .
N3 C41 1.369(2) .
N3 C40 1.372(2) .
C3 C4 1.389(2) .
O4 C12 1.376(2) .
O4 C35 1.441(3) .
N4 C46 1.339(3) .
N4 C47 1.461(3) .
N4 C48 1.464(3) .
C4 C5 1.403(2) .
O5 C36 1.365(2) .
O5 C18 1.418(2) .
N5 C49 1.347(3) .
N5 C50 1.454(3) .
N5 C51 1.464(3) .
C5 C6 1.400(2) .
O6 C19 1.377(2) .
O6 C42 1.441(2) .
N6 C52 1.345(4) .
N6 C53 1.454(4) .
N6 C54 1.462(4) .
C6 C7 1.417(2) .
O7 C22 1.209(2) .
N7 C55 1.356(3) .
N7 C57 1.439(4) .
N7 C56 1.443(4) .
C7 C8 1.531(2) .
C8 C9 1.532(2) .
O9 C29 1.208(2) .
C9 C10 1.410(2) .
C9 C14 1.413(2) .
O10 Cd1 2.3090(13) 2_455
C10 C11 1.382(2) .
O11 C36 1.208(2) .
C11 C12 1.402(2) .
C12 C13 1.399(2) .
O13 C43 1.246(2) .
C13 C14 1.420(2) .
O14 C46 1.240(3) .
C14 C15 1.532(2) .
O15 C49 1.229(3) .
C15 C16 1.539(2) .
O16 C52 1.230(4) .
C16 C17 1.413(2) .
C16 C21 1.417(2) .
O17 C55 1.213(3) .
C17 C18 1.389(2) .
N18 C43 1.327(2) .
N18 C44 1.452(3) .
N18 C45 1.470(3) .
C18 C19 1.405(2) .
C19 C20 1.400(2) .
C20 C21 1.414(2) .
C22 C23 1.506(2) .
C23 C27 1.394(2) .
C23 C24 1.402(2) .
C24 C25 1.401(3) .
C25 C26 1.388(2) .
C29 C30 1.501(2) .
C30 C34 1.400(2) .
C30 C31 1.401(2) .
C31 C32 1.390(3) .
C32 C33 1.384(3) .
C36 C37 1.504(2) .
C37 C41 1.391(2) .
C37 C38 1.400(2) .
C38 C39 1.399(2) .
C39 C40 1.383(3) .
